data_4025369
loop_
_publ_author_name
'Umesh A. Kshirsagar'
'Vedavati G. Puranik'
'Narshinha P. Argade'

_publ_section_title
;
 Total Synthesis of Proposed Auranthine
;
_journal_name_full 'Journal of Organic Chemistry'
_journal_page_first 2702
_journal_page_last 2705
_journal_paper_doi 10.1021/jo100400z
_journal_volume 75
_journal_year 2010
_chemical_formula_moiety 'C19 H14 N4 O2. H2O'
_chemical_formula_sum 'C19 H16 N4 O3'
_chemical_formula_weight 348.36
_chemical_melting_point 461.6(5)
_chemical_name_common 'tetrahydroquinazolinopyridobenzodiazepindione '
_chemical_name_systematic
; 
 ? 
;
_space_group_IT_number 14
_symmetry_cell_setting monoclinic
_symmetry_space_group_name_Hall '-P 2ybc'
_symmetry_space_group_name_H-M 'P 1 21/c 1'
_atom_sites_solution_hydrogens geom
_atom_sites_solution_primary direct
_atom_sites_solution_secondary difmap
_audit_creation_method SHELXL-97
_cell_angle_alpha 90.00
_cell_angle_beta 93.5550(10)
_cell_angle_gamma 90.00
_cell_formula_units_Z 4
_cell_length_a 12.5886(8)
_cell_length_b 9.3268(6)
_cell_length_c 14.0793(10)
_cell_measurement_reflns_used 3696
_cell_measurement_temperature 296(2)
_cell_measurement_theta_max 27.743
_cell_measurement_theta_min 2.62
_cell_volume 1649.89(19)
_computing_cell_refinement 'BRUKER SAINT'
_computing_data_collection 'BRUKER SMART'
_computing_data_reduction 'BRUKER SAINT'
_computing_molecular_graphics 'SHELXTL, PyMOL and PLATON'
_computing_publication_material SHELXTL
_computing_structure_refinement 'SHELXL-97 (Sheldrick, 1997)'
_computing_structure_solution 'SHELXS-97 (Sheldrick, 1990)'
_diffrn_ambient_temperature 296(2)
_diffrn_measured_fraction_theta_full 0.998
_diffrn_measured_fraction_theta_max 0.998
_diffrn_measurement_device 'Bruker Smart APEX'
_diffrn_measurement_device_type 'CCD Area Detector'
_diffrn_measurement_method 'Omega Scan'
_diffrn_radiation_monochromator graphite
_diffrn_radiation_source 'fine-focus sealed tube'
_diffrn_radiation_type MoK\a
_diffrn_radiation_wavelength 0.71073
_diffrn_reflns_av_R_equivalents 0.0191
_diffrn_reflns_av_sigmaI/netI 0.0199
_diffrn_reflns_limit_h_max 12
_diffrn_reflns_limit_h_min -14
_diffrn_reflns_limit_k_max 11
_diffrn_reflns_limit_k_min -9
_diffrn_reflns_limit_l_max 16
_diffrn_reflns_limit_l_min -16
_diffrn_reflns_number 8047
_diffrn_reflns_theta_full 25.00
_diffrn_reflns_theta_max 25.00
_diffrn_reflns_theta_min 2.62
_exptl_absorpt_coefficient_mu 0.098
_exptl_absorpt_correction_T_max 0.9878
_exptl_absorpt_correction_T_min 0.9747
_exptl_absorpt_correction_type multi-scan
_exptl_absorpt_process_details 'Bruker SADABS'
_exptl_crystal_colour colourless
_exptl_crystal_density_diffrn 1.402
_exptl_crystal_density_method 'not measured'
_exptl_crystal_description rectangular
_exptl_crystal_F_000 728
_exptl_crystal_size_max 0.26
_exptl_crystal_size_mid 0.14
_exptl_crystal_size_min 0.13
_refine_diff_density_max 0.153
_refine_diff_density_min -0.145
_refine_diff_density_rms 0.031
_refine_ls_extinction_method none
_refine_ls_goodness_of_fit_ref 1.054
_refine_ls_hydrogen_treatment riding
_refine_ls_matrix_type full
_refine_ls_number_parameters 243
_refine_ls_number_reflns 2892
_refine_ls_number_restraints 0
_refine_ls_restrained_S_all 1.054
_refine_ls_R_factor_all 0.0436
_refine_ls_R_factor_gt 0.0389
_refine_ls_shift/su_max 0.000
_refine_ls_shift/su_mean 0.000
_refine_ls_structure_factor_coef Fsqd
_refine_ls_weighting_details 'calc w=1/[\s^2^(Fo^2^)+(0.0450P)^2^+0.4353P] where P=(Fo^2^+2Fc^2^)/3'
_refine_ls_weighting_scheme calc
_refine_ls_wR_factor_gt 0.0957
_refine_ls_wR_factor_ref 0.0993
_reflns_number_gt 2587
_reflns_number_total 2892
_reflns_threshold_expression >2sigma(I)
_cod_data_source_file jo100400z_si_002.cif
_cod_data_source_block C19H16N4O3compound1
_cod_depositor_comments
;
The following automatic conversions were performed:

'_chemical_melting_point' value '188-189 degree centigrade' was
changed to '461.6(5)' - it was converted from degrees Celsius(C) to
Kelvins(K), the average value was taken and precision was estimated.

Automatic conversion script
Id: cif_fix_values 1569 2011-02-09 13:29:24Z adriana 

The following automatic conversions were performed:

'_symmetry_cell_setting' value 'Monoclinic' changed to 'monoclinic'
according to the built-in table from CIF Core dictionary named
'cif_core.dic' version 2.4.1 from 2010-06-29.

Automatic conversion script
Id: cif_fix_values 1646 2011-03-28 12:23:43Z adriana 
;
_cod_database_code 4025369

loop_
_symmetry_equiv_pos_as_xyz
'x, y, z'
'-x, y+1/2, -z+1/2'
'-x, -y, -z'
'x, -y-1/2, z-1/2'

loop_
_atom_site_label
_atom_site_type_symbol
_atom_site_fract_x
_atom_site_fract_y
_atom_site_fract_z
_atom_site_U_iso_or_equiv
_atom_site_adp_type
_atom_site_occupancy
_atom_site_symmetry_multiplicity
_atom_site_calc_flag
_atom_site_refinement_flags
_atom_site_disorder_assembly
_atom_site_disorder_group
C1 C -0.00355(14) 0.50248(18) 0.37889(11) 0.0518(4) Uani 1 1 d . . .
H1 H 0.0454 0.5763 0.3735 0.062 Uiso 1 1 calc R . .
C2 C -0.10750(15) 0.5338(2) 0.39344(12) 0.0595(5) Uani 1 1 d . . .
H2 H -0.1290 0.6287 0.3987 0.071 Uiso 1 1 calc R . .
C3 C -0.18091(15) 0.4234(2) 0.40039(12) 0.0613(5) Uani 1 1 d . . .
H3 H -0.2516 0.4453 0.4099 0.074 Uiso 1 1 calc R . .
C4 C -0.15049(13) 0.2825(2) 0.39348(12) 0.0538(4) Uani 1 1 d . . .
H4 H -0.2003 0.2095 0.3974 0.065 Uiso 1 1 calc R . .
N5 N -0.01341(9) 0.10611(14) 0.37836(9) 0.0420(3) Uani 1 1 d . . .
C6 C 0.11884(12) -0.07684(16) 0.36191(11) 0.0430(4) Uani 1 1 d . . .
H6A H 0.1175 -0.1127 0.2972 0.052 Uiso 1 1 calc R . .
H6B H 0.0708 -0.1349 0.3971 0.052 Uiso 1 1 calc R . .
C7 C 0.23108(12) -0.08809(17) 0.40784(11) 0.0452(4) Uani 1 1 d . . .
H7B H 0.2337 -0.0471 0.4712 0.054 Uiso 1 1 calc R . .
H7C H 0.2522 -0.1879 0.4131 0.054 Uiso 1 1 calc R . .
C7A C 0.30585(11) -0.00764(16) 0.34654(10) 0.0389(3) Uani 1 1 d . . .
H7A H 0.3214 -0.0685 0.2924 0.047 Uiso 1 1 calc R . .
N8 N 0.40521(9) 0.02434(15) 0.40033(9) 0.0462(3) Uani 1 1 d . . .
H8 H 0.4075 0.0139 0.4611 0.055 Uiso 1 1 calc R . .
C9 C 0.49334(11) 0.06903(17) 0.36097(11) 0.0445(4) Uani 1 1 d . . .
C10 C 0.57596(12) 0.07338(18) 0.20791(12) 0.0489(4) Uani 1 1 d . . .
H10 H 0.6355 0.0338 0.2404 0.059 Uiso 1 1 calc R . .
C11 C 0.57866(13) 0.10149(18) 0.11230(12) 0.0520(4) Uani 1 1 d . . .
H11 H 0.6384 0.0772 0.0800 0.062 Uiso 1 1 calc R . .
C12 C 0.49223(13) 0.16599(18) 0.06430(12) 0.0511(4) Uani 1 1 d . . .
H12 H 0.4941 0.1860 -0.0003 0.061 Uiso 1 1 calc R . .
C13 C 0.40369(12) 0.20053(17) 0.11162(11) 0.0459(4) Uani 1 1 d . . .
H13 H 0.3471 0.2473 0.0793 0.055 Uiso 1 1 calc R . .
N14 N 0.30059(9) 0.20851(13) 0.24666(8) 0.0387(3) Uani 1 1 d . . .
N15 N 0.16029(9) 0.17831(13) 0.34369(8) 0.0370(3) Uani 1 1 d . . .
C16 C 0.14028(12) 0.32723(17) 0.35697(11) 0.0442(4) Uani 1 1 d . . .
C17 C 0.02934(12) 0.35991(16) 0.37217(10) 0.0415(4) Uani 1 1 d . . .
C18 C -0.04403(12) 0.24977(17) 0.38046(10) 0.0417(4) Uani 1 1 d . . .
C19 C 0.08310(11) 0.07561(15) 0.36138(10) 0.0370(3) Uani 1 1 d . . .
C20 C 0.25918(11) 0.13173(15) 0.30876(10) 0.0358(3) Uani 1 1 d . . .
C21 C 0.39726(11) 0.16645(15) 0.20784(10) 0.0378(3) Uani 1 1 d . . .
C22 C 0.48586(11) 0.10302(16) 0.25708(10) 0.0405(3) Uani 1 1 d . . .
O1 O 0.57928(8) 0.07995(14) 0.40812(8) 0.0584(3) Uani 1 1 d . . .
O2 O 0.21035(10) 0.41483(13) 0.35574(11) 0.0705(4) Uani 1 1 d . . .
O3 O 0.83424(13) 0.88144(16) 0.40013(12) 0.0724(4) Uani 1 1 d . . .
H1O H 0.795(2) 0.868(3) 0.342(2) 0.137(12) Uiso 1 1 d . . .
H2O H 0.881(2) 0.948(3) 0.3876(18) 0.105(9) Uiso 1 1 d . . .

loop_
_atom_site_aniso_label
_atom_site_aniso_U_11
_atom_site_aniso_U_22
_atom_site_aniso_U_33
_atom_site_aniso_U_23
_atom_site_aniso_U_13
_atom_site_aniso_U_12
C1 0.0622(11) 0.0478(9) 0.0451(9) -0.0032(7) 0.0002(8) 0.0083(8)
C2 0.0713(12) 0.0599(11) 0.0469(9) -0.0018(8) 0.0008(8) 0.0276(10)
C3 0.0551(11) 0.0813(14) 0.0486(10) 0.0130(9) 0.0124(8) 0.0305(10)
C4 0.0434(9) 0.0689(12) 0.0503(9) 0.0177(8) 0.0128(7) 0.0111(8)
N5 0.0341(7) 0.0471(7) 0.0453(7) 0.0079(6) 0.0053(5) 0.0003(5)
C6 0.0420(8) 0.0389(8) 0.0485(9) 0.0031(7) 0.0064(7) -0.0019(6)
C7 0.0445(9) 0.0447(9) 0.0467(9) 0.0113(7) 0.0053(7) 0.0066(7)
C7A 0.0355(8) 0.0439(8) 0.0370(7) 0.0025(6) -0.0006(6) 0.0053(6)
N8 0.0380(7) 0.0649(9) 0.0352(6) 0.0058(6) -0.0015(5) 0.0053(6)
C9 0.0356(8) 0.0546(9) 0.0428(8) -0.0012(7) -0.0011(7) 0.0073(7)
C10 0.0381(8) 0.0554(10) 0.0533(9) 0.0011(8) 0.0047(7) 0.0061(7)
C11 0.0483(9) 0.0536(10) 0.0558(10) 0.0010(8) 0.0182(8) 0.0041(7)
C12 0.0561(10) 0.0544(10) 0.0440(9) 0.0080(7) 0.0129(8) 0.0002(8)
C13 0.0436(9) 0.0464(9) 0.0478(9) 0.0110(7) 0.0036(7) 0.0011(7)
N14 0.0327(6) 0.0414(7) 0.0420(7) 0.0035(5) 0.0024(5) 0.0020(5)
N15 0.0321(6) 0.0376(7) 0.0415(7) 0.0008(5) 0.0039(5) 0.0000(5)
C16 0.0453(9) 0.0405(8) 0.0472(9) -0.0040(7) 0.0059(7) -0.0018(7)
C17 0.0453(8) 0.0439(8) 0.0354(7) 0.0000(6) 0.0041(6) 0.0055(7)
C18 0.0417(8) 0.0487(9) 0.0351(7) 0.0074(6) 0.0068(6) 0.0076(7)
C19 0.0355(8) 0.0409(8) 0.0342(7) 0.0036(6) 0.0008(6) -0.0025(6)
C20 0.0311(7) 0.0404(8) 0.0356(7) -0.0010(6) -0.0003(6) -0.0003(6)
C21 0.0338(7) 0.0372(8) 0.0428(8) 0.0010(6) 0.0040(6) -0.0022(6)
C22 0.0350(8) 0.0449(8) 0.0416(8) -0.0013(7) 0.0022(6) 0.0011(6)
O1 0.0377(6) 0.0884(9) 0.0479(6) 0.0032(6) -0.0059(5) 0.0013(6)
O2 0.0543(8) 0.0475(7) 0.1117(11) -0.0187(7) 0.0213(7) -0.0140(6)
O3 0.0698(9) 0.0615(9) 0.0860(11) -0.0055(8) 0.0061(8) -0.0210(7)

loop_
_atom_type_symbol
_atom_type_description
_atom_type_scat_dispersion_real
_atom_type_scat_dispersion_imag
_atom_type_scat_source
C C 0.0033 0.0016 'International Tables Vol C Tables 4.2.6.8 and 6.1.1.4'
H H 0.0000 0.0000 'International Tables Vol C Tables 4.2.6.8 and 6.1.1.4'
N N 0.0061 0.0033 'International Tables Vol C Tables 4.2.6.8 and 6.1.1.4'
O O 0.0106 0.0060 'International Tables Vol C Tables 4.2.6.8 and 6.1.1.4'

loop_
_geom_angle_atom_site_label_1
_geom_angle_atom_site_label_2
_geom_angle_atom_site_label_3
_geom_angle
_geom_angle_site_symmetry_1
_geom_angle_site_symmetry_3
_geom_angle_publ_flag
C2 C1 C17 120.21(17) . . ?
C2 C1 H1 119.9 . . ?
C17 C1 H1 119.9 . . ?
C1 C2 C3 119.88(17) . . ?
C1 C2 H2 120.1 . . ?
C3 C2 H2 120.1 . . ?
C4 C3 C2 120.91(16) . . ?
C4 C3 H3 119.5 . . ?
C2 C3 H3 119.5 . . ?
C3 C4 C18 119.46(17) . . ?
C3 C4 H4 120.3 . . ?
C18 C4 H4 120.3 . . ?
C19 N5 C18 118.84(13) . . ?
C19 C6 C7 109.88(12) . . ?
C19 C6 H6A 109.7 . . ?
C7 C6 H6A 109.7 . . ?
C19 C6 H6B 109.7 . . ?
C7 C6 H6B 109.7 . . ?
H6A C6 H6B 108.2 . . ?
C7A C7 C6 108.50(12) . . ?
C7A C7 H7B 110.0 . . ?
C6 C7 H7B 110.0 . . ?
C7A C7 H7C 110.0 . . ?
C6 C7 H7C 110.0 . . ?
H7B C7 H7C 108.4 . . ?
N8 C7A C20 108.10(12) . . ?
N8 C7A C7 110.49(12) . . ?
C20 C7A C7 112.67(12) . . ?
N8 C7A H7A 108.5 . . ?
C20 C7A H7A 108.5 . . ?
C7 C7A H7A 108.5 . . ?
C9 N8 C7A 123.89(12) . . ?
C9 N8 H8 118.1 . . ?
C7A N8 H8 118.1 . . ?
O1 C9 N8 121.55(14) . . ?
O1 C9 C22 120.50(14) . . ?
N8 C9 C22 117.93(13) . . ?
C11 C10 C22 121.30(15) . . ?
C11 C10 H10 119.3 . . ?
C22 C10 H10 119.3 . . ?
C10 C11 C12 119.70(14) . . ?
C10 C11 H11 120.2 . . ?
C12 C11 H11 120.2 . . ?
C13 C12 C11 120.22(15) . . ?
C13 C12 H12 119.9 . . ?
C11 C12 H12 119.9 . . ?
C12 C13 C21 120.97(14) . . ?
C12 C13 H13 119.5 . . ?
C21 C13 H13 119.5 . . ?
C20 N14 C21 120.57(12) . . ?
C19 N15 C16 120.91(12) . . ?
C19 N15 C20 118.78(12) . . ?
C16 N15 C20 120.28(12) . . ?
O2 C16 N15 121.60(14) . . ?
O2 C16 C17 124.74(15) . . ?
N15 C16 C17 113.67(13) . . ?
C18 C17 C1 119.72(14) . . ?
C18 C17 C16 120.32(14) . . ?
C1 C17 C16 119.95(15) . . ?
C17 C18 N5 121.45(13) . . ?
C17 C18 C4 119.79(15) . . ?
N5 C18 C4 118.74(14) . . ?
N5 C19 N15 123.88(13) . . ?
N5 C19 C6 119.92(13) . . ?
N15 C19 C6 116.19(12) . . ?
N14 C20 N15 117.94(13) . . ?
N14 C20 C7A 124.19(12) . . ?
N15 C20 C7A 117.85(12) . . ?
C13 C21 C22 118.76(13) . . ?
C13 C21 N14 114.36(12) . . ?
C22 C21 N14 126.78(13) . . ?
C10 C22 C21 118.93(14) . . ?
C10 C22 C9 116.15(13) . . ?
C21 C22 C9 124.87(13) . . ?
H1O O3 H2O 104(2) . . ?

loop_
_geom_bond_atom_site_label_1
_geom_bond_atom_site_label_2
_geom_bond_distance
_geom_bond_site_symmetry_2
_geom_bond_publ_flag
C1 C2 1.369(2) . ?
C1 C17 1.398(2) . ?
C1 H1 0.9300 . ?
C2 C3 1.391(3) . ?
C2 H2 0.9300 . ?
C3 C4 1.374(3) . ?
C3 H3 0.9300 . ?
C4 C18 1.398(2) . ?
C4 H4 0.9300 . ?
N5 C19 1.2845(18) . ?
N5 C18 1.395(2) . ?
C6 C19 1.491(2) . ?
C6 C7 1.521(2) . ?
C6 H6A 0.9700 . ?
C6 H6B 0.9700 . ?
C7 C7A 1.515(2) . ?
C7 H7B 0.9700 . ?
C7 H7C 0.9700 . ?
C7A N8 1.4524(18) . ?
C7A C20 1.510(2) . ?
C7A H7A 0.9800 . ?
N8 C9 1.3372(19) . ?
N8 H8 0.8600 . ?
C9 O1 1.2380(18) . ?
C9 C22 1.494(2) . ?
C10 C11 1.374(2) . ?
C10 C22 1.393(2) . ?
C10 H10 0.9300 . ?
C11 C12 1.382(2) . ?
C11 H11 0.9300 . ?
C12 C13 1.372(2) . ?
C12 H12 0.9300 . ?
C13 C21 1.399(2) . ?
C13 H13 0.9300 . ?
N14 C20 1.2671(18) . ?
N14 C21 1.4198(17) . ?
N15 C19 1.3978(18) . ?
N15 C16 1.4260(19) . ?
N15 C20 1.4340(17) . ?
C16 O2 1.2032(18) . ?
C16 C17 1.458(2) . ?
C17 C18 1.391(2) . ?
C21 C22 1.407(2) . ?
O3 H1O 0.94(3) . ?
O3 H2O 0.88(3) . ?

loop_
_geom_torsion_atom_site_label_1
_geom_torsion_atom_site_label_2
_geom_torsion_atom_site_label_3
_geom_torsion_atom_site_label_4
_geom_torsion
_geom_torsion_site_symmetry_1
_geom_torsion_site_symmetry_2
_geom_torsion_site_symmetry_3
_geom_torsion_site_symmetry_4
_geom_torsion_publ_flag
C17 C1 C2 C3 -0.8(3) . . . . ?
C1 C2 C3 C4 0.4(3) . . . . ?
C2 C3 C4 C18 0.8(3) . . . . ?
C19 C6 C7 C7A -64.42(16) . . . . ?
C6 C7 C7A N8 161.81(12) . . . . ?
C6 C7 C7A C20 40.79(17) . . . . ?
C20 C7A N8 C9 -69.76(18) . . . . ?
C7 C7A N8 C9 166.54(14) . . . . ?
C7A N8 C9 O1 -171.99(15) . . . . ?
C7A N8 C9 C22 6.8(2) . . . . ?
C22 C10 C11 C12 2.8(3) . . . . ?
C10 C11 C12 C13 -0.6(3) . . . . ?
C11 C12 C13 C21 -2.5(3) . . . . ?
C19 N15 C16 O2 168.88(15) . . . . ?
C20 N15 C16 O2 -13.2(2) . . . . ?
C19 N15 C16 C17 -10.8(2) . . . . ?
C20 N15 C16 C17 167.12(12) . . . . ?
C2 C1 C17 C18 -0.1(2) . . . . ?
C2 C1 C17 C16 -179.81(15) . . . . ?
O2 C16 C17 C18 -174.47(16) . . . . ?
N15 C16 C17 C18 5.2(2) . . . . ?
O2 C16 C17 C1 5.3(3) . . . . ?
N15 C16 C17 C1 -175.06(13) . . . . ?
C1 C17 C18 N5 -177.14(13) . . . . ?
C16 C17 C18 N5 2.6(2) . . . . ?
C1 C17 C18 C4 1.3(2) . . . . ?
C16 C17 C18 C4 -178.97(14) . . . . ?
C19 N5 C18 C17 -5.2(2) . . . . ?
C19 N5 C18 C4 176.35(14) . . . . ?
C3 C4 C18 C17 -1.7(2) . . . . ?
C3 C4 C18 N5 176.82(14) . . . . ?
C18 N5 C19 N15 -0.7(2) . . . . ?
C18 N5 C19 C6 177.98(13) . . . . ?
C16 N15 C19 N5 9.2(2) . . . . ?
C20 N15 C19 N5 -168.78(13) . . . . ?
C16 N15 C19 C6 -169.52(13) . . . . ?
C20 N15 C19 C6 12.53(18) . . . . ?
C7 C6 C19 N5 -140.74(14) . . . . ?
C7 C6 C19 N15 38.01(17) . . . . ?
C21 N14 C20 N15 -178.64(12) . . . . ?
C21 N14 C20 C7A -0.3(2) . . . . ?
C19 N15 C20 N14 141.38(14) . . . . ?
C16 N15 C20 N14 -36.59(19) . . . . ?
C19 N15 C20 C7A -37.09(17) . . . . ?
C16 N15 C20 C7A 144.94(13) . . . . ?
N8 C7A C20 N14 66.89(17) . . . . ?
C7 C7A C20 N14 -170.73(14) . . . . ?
N8 C7A C20 N15 -114.74(13) . . . . ?
C7 C7A C20 N15 7.64(18) . . . . ?
C12 C13 C21 C22 3.5(2) . . . . ?
C12 C13 C21 N14 -179.74(14) . . . . ?
C20 N14 C21 C13 144.43(14) . . . . ?
C20 N14 C21 C22 -39.2(2) . . . . ?
C11 C10 C22 C21 -1.7(2) . . . . ?
C11 C10 C22 C9 -179.37(15) . . . . ?
C13 C21 C22 C10 -1.4(2) . . . . ?
N14 C21 C22 C10 -177.71(14) . . . . ?
C13 C21 C22 C9 176.04(14) . . . . ?
N14 C21 C22 C9 -0.2(2) . . . . ?
O1 C9 C22 C10 32.5(2) . . . . ?
N8 C9 C22 C10 -146.32(15) . . . . ?
O1 C9 C22 C21 -145.04(16) . . . . ?
N8 C9 C22 C21 36.1(2) . . . . ?
